data_1503916
loop_
_publ_author_name
'Donohoe, Timothy J.'
'Callens, Cedric K. A.'
'Thompson, Amber L.'

_publ_section_title
;
 Tethered aminohydroxylation (TA) reaction of amides.
;
_journal_issue 11
_journal_name_full 'Organic letters'
_journal_page_first 2305
_journal_page_last 2307
_journal_paper_doi 10.1021/ol900631y
_journal_volume 11
_journal_year 2009
_chemical_formula_moiety 'C8 H13 N O2, H2 O'
_chemical_formula_sum 'C8 H15 N O3'
_chemical_formula_weight 173.21
_chemical_melting_point ?
_space_group_IT_number 14
_symmetry_cell_setting monoclinic
_symmetry_space_group_name_Hall '-P 2ybc'
_symmetry_space_group_name_H-M 'P 1 21/c 1'
_atom_sites_solution_hydrogens geom
_atom_sites_solution_primary direct
_audit_creation_date 08-06-26
_audit_creation_method CRYSTALS_ver_12.86
_cell_angle_alpha 90
_cell_angle_beta 95.2915(8)
_cell_angle_gamma 90
_cell_formula_units_Z 4
_cell_length_a 4.97490(10)
_cell_length_b 7.86990(10)
_cell_length_c 22.0125(5)
_cell_measurement_reflns_used 1957
_cell_measurement_temperature 150
_cell_measurement_theta_max 27
_cell_measurement_theta_min 5
_cell_volume 858.16(3)
_computing_cell_refinement 'DENZO/SCALEPACK (Otwinowski & Minor, 1997)'
_computing_data_collection 'COLLECT (Nonius, 1997-2001).'
_computing_data_reduction 'DENZO/SCALEPACK (Otwinowski & Minor, 1997)'
_computing_molecular_graphics 'CAMERON (Watkin et al., 1996)'
_computing_publication_material 'CRYSTALS (Betteridge et al., 2003)'
_computing_structure_refinement 'CRYSTALS (Betteridge et al., 2003)'
_computing_structure_solution 'SIR92 (Altomare et al., 1994)'
_diffrn_ambient_temperature 150
_diffrn_measured_fraction_theta_full 0.989
_diffrn_measured_fraction_theta_max 0.988
_diffrn_measurement_device 'Nonius KappaCCD'
_diffrn_measurement_device_type Area
_diffrn_measurement_method \w
_diffrn_radiation_monochromator graphite
_diffrn_radiation_type 'Mo K\a'
_diffrn_radiation_wavelength 0.71073
_diffrn_reflns_av_R_equivalents 0.025
_diffrn_reflns_limit_h_max 6
_diffrn_reflns_limit_h_min -6
_diffrn_reflns_limit_k_max 10
_diffrn_reflns_limit_k_min -9
_diffrn_reflns_limit_l_max 28
_diffrn_reflns_limit_l_min -28
_diffrn_reflns_number 10581
_diffrn_reflns_theta_full 26.943
_diffrn_reflns_theta_max 27.492
_diffrn_reflns_theta_min 5.181
_diffrn_standards_number 0
_exptl_absorpt_coefficient_mu 0.102
_exptl_absorpt_correction_T_max 0.97
_exptl_absorpt_correction_T_min 0.89
_exptl_absorpt_correction_type multi-scan
_exptl_absorpt_process_details 'DENZO/SCALEPACK (Otwinowski & Minor, 1997)'
_exptl_crystal_colour colourless
_exptl_crystal_density_diffrn 1.341
_exptl_crystal_density_meas ?
_exptl_crystal_density_method 'not measured'
_exptl_crystal_description needle
_exptl_crystal_F_000 376
_exptl_crystal_size_max 0.40
_exptl_crystal_size_mid 0.32
_exptl_crystal_size_min 0.28
_refine_diff_density_max 0.30
_refine_diff_density_min -0.20
_refine_ls_extinction_coef 350(50)
_refine_ls_extinction_method 'Larson (1970), Equation 22'
_refine_ls_goodness_of_fit_ref 1.0088
_refine_ls_hydrogen_treatment constr
_refine_ls_matrix_type full
_refine_ls_number_parameters 110
_refine_ls_number_reflns 1954
_refine_ls_number_restraints 0
_refine_ls_R_factor_all 0.0434
_refine_ls_R_factor_gt 0.0389
_refine_ls_shift/su_max 0.000714
_refine_ls_structure_factor_coef Fsqd
_refine_ls_weighting_details
;
 Method= Modified Sheldrick 
 w=1/[\s^2^(F^2^) + ( 0.04P)^2^ + 0.44P] 
 ,where P=(max(Fo^2^,0) + 2Fc^2^)/3 
;
_refine_ls_weighting_scheme calc
_refine_ls_wR_factor_all 0.0966
_refine_ls_wR_factor_gt 0.0949
_refine_ls_wR_factor_ref 0.0966
_reflns_limit_h_max 6
_reflns_limit_h_min -6
_reflns_limit_k_max 10
_reflns_limit_k_min 0
_reflns_limit_l_max 28
_reflns_limit_l_min 0
_reflns_number_gt 1754
_reflns_number_total 1954
_reflns_threshold_expression I>2.0\s(I)
_oxford_diffrn_Wilson_B_factor 1.98
_oxford_diffrn_Wilson_scale 0.29
_oxford_refine_ls_r_factor_ref 0.0434
_oxford_refine_ls_scale 1.703(19)
_oxford_reflns_number_all 1954
_oxford_reflns_threshold_expression_ref I>-3.0\s(I)
_oxford_structure_analysis_title 0040608
_cod_data_source_file ol900631y_si_002.cif
_cod_data_source_block Compound_30
_cod_depositor_comments
;
The following automatic conversions were performed:

'_chemical_melting_point' value 'not measured' was changed to '?' -
the value is undefined or not given.

'_symmetry_cell_setting' value
'Monoclinic' changed to 'monoclinic' according to
/home/saulius/struct/CIF-dictionaries/cif_core.dic dictionary named
'cif_core.dic' version 2.4.2 from 2011-04-26.

Automatic conversion script
Id: cif_fix_values 1715 2011-07-08 13:25:40Z adriana 

The following automatic conversions were performed:

'_exptl_crystal_density_meas' value 'not measured' was changed to '?'
- the value is perceived as not measured.

Automatic conversion script
Id: cif_fix_values 3008 2015-01-20 13:52:24Z robertas 
;
_cod_original_sg_symbol_H-M 'P 1 21/c 1 '
_cod_original_formula_sum 'C8 H15 N1 O3'
_cod_database_code 1503916

loop_
_symmetry_equiv_pos_as_xyz
x,y,z
-x,-y,-z
-x,y+1/2,-z+1/2
x,-y+1/2,z+1/2

loop_
_atom_site_label
_atom_site_type_symbol
_atom_site_fract_x
_atom_site_fract_y
_atom_site_fract_z
_atom_site_U_iso_or_equiv
_atom_site_occupancy
_atom_site_adp_type
_atom_site_refinement_flags_posn
O1 O 0.04947(17) 0.72572(11) 0.50227(4) 0.0248 1.0000 Uani .
C2 C 0.2100(2) 0.69503(15) 0.46360(5) 0.0198 1.0000 Uani .
N3 N 0.23439(19) 0.54502(12) 0.43578(4) 0.0204 1.0000 Uani .
C4 C 0.4637(2) 0.54066(14) 0.39831(5) 0.0191 1.0000 Uani .
C5 C 0.4213(2) 0.42239(14) 0.34335(5) 0.0199 1.0000 Uani .
O6 O 0.34467(17) 0.25635(10) 0.36212(4) 0.0254 1.0000 Uani .
H7 H 0.4857 0.2007 0.3702 0.0401 1.0000 Uiso R
C8 C 0.2177(2) 0.48881(16) 0.29376(6) 0.0236 1.0000 Uani .
C9 C 0.3033(3) 0.66514(16) 0.27398(6) 0.0258 1.0000 Uani .
C10 C 0.3088(2) 0.78858(15) 0.32747(5) 0.0232 1.0000 Uani .
C11 C 0.4959(2) 0.73147(14) 0.38288(5) 0.0206 1.0000 Uani .
C12 C 0.4142(2) 0.81713(15) 0.44129(5) 0.0222 1.0000 Uani .
H13 H 0.5737 0.8297 0.4718 0.0277 1.0000 Uiso R
H14 H 0.3321 0.9356 0.4343 0.0272 1.0000 Uiso R
H15 H 0.6959 0.7563 0.3780 0.0264 1.0000 Uiso R
H16 H 0.3564 0.9057 0.3146 0.0284 1.0000 Uiso R
H17 H 0.1226 0.7999 0.3400 0.0274 1.0000 Uiso R
H18 H 0.4800 0.6533 0.2582 0.0319 1.0000 Uiso R
H19 H 0.1800 0.7053 0.2411 0.0318 1.0000 Uiso R
H20 H 0.0395 0.4983 0.3101 0.0287 1.0000 Uiso R
H21 H 0.2051 0.4147 0.2591 0.0285 1.0000 Uiso R
H22 H 0.5981 0.4160 0.3257 0.0238 1.0000 Uiso R
H23 H 0.6251 0.5004 0.4239 0.0239 1.0000 Uiso R
H24 H 0.1533 0.4585 0.4443 0.0255 1.0000 Uiso R
O25 O 0.15842(17) 0.60528(11) 0.11163(4) 0.0271 1.0000 Uani .
H26 H 0.1286 0.6160 0.0736 0.0449 1.0000 Uiso R
H27 H 0.0147 0.6332 0.1268 0.0452 1.0000 Uiso R

loop_
_atom_site_aniso_label
_atom_site_aniso_U_11
_atom_site_aniso_U_22
_atom_site_aniso_U_33
_atom_site_aniso_U_23
_atom_site_aniso_U_13
_atom_site_aniso_U_12
O1 0.0277(5) 0.0266(5) 0.0211(4) -0.0010(3) 0.0078(3) 0.0003(3)
C2 0.0200(5) 0.0222(6) 0.0169(5) 0.0019(4) 0.0001(4) 0.0008(4)
N3 0.0222(5) 0.0179(5) 0.0218(5) 0.0018(4) 0.0062(4) -0.0021(4)
C4 0.0158(5) 0.0194(5) 0.0222(6) 0.0018(4) 0.0027(4) 0.0004(4)
C5 0.0181(5) 0.0173(5) 0.0254(6) -0.0001(4) 0.0071(4) -0.0015(4)
O6 0.0247(4) 0.0167(4) 0.0357(5) 0.0024(3) 0.0082(4) -0.0010(3)
C8 0.0239(6) 0.0240(6) 0.0230(6) -0.0022(4) 0.0030(5) -0.0025(5)
C9 0.0322(6) 0.0250(6) 0.0207(6) 0.0028(5) 0.0053(5) 0.0019(5)
C10 0.0279(6) 0.0196(6) 0.0229(6) 0.0036(4) 0.0073(5) 0.0014(5)
C11 0.0190(5) 0.0188(5) 0.0247(6) -0.0003(4) 0.0060(4) -0.0026(4)
C12 0.0231(6) 0.0206(6) 0.0232(6) -0.0022(4) 0.0033(4) -0.0030(4)
O25 0.0263(5) 0.0288(5) 0.0265(5) 0.0013(4) 0.0035(3) 0.0015(4)

loop_
_atom_type_symbol
_atom_type_scat_dispersion_real
_atom_type_scat_dispersion_imag
_atom_type_scat_Cromer_Mann_a1
_atom_type_scat_Cromer_Mann_b1
_atom_type_scat_Cromer_Mann_a2
_atom_type_scat_Cromer_Mann_b2
_atom_type_scat_Cromer_Mann_a3
_atom_type_scat_Cromer_Mann_b3
_atom_type_scat_Cromer_Mann_a4
_atom_type_scat_Cromer_Mann_b4
_atom_type_scat_Cromer_Mann_c
_atom_type_scat_source
C 0.0033 0.0016 2.3100 20.8439 1.0200 10.2075 1.5886 0.5687 0.8650 51.6512 0.2156 'International Tables Vol C 4.2.6.8 and 6.1.1.4'
H 0.0000 0.0000 0.4930 10.5109 0.3229 26.1257 0.1402 3.1424 0.0408 57.7998 0.0030 'International Tables Vol C 4.2.6.8 and 6.1.1.4'
N 0.0061 0.0033 12.2126 0.0057 3.1322 9.8933 2.0125 28.9975 1.1663 0.5826 -11.5290 'International Tables Vol C 4.2.6.8 and 6.1.1.4'
O 0.0106 0.0060 3.0485 13.2771 2.2868 5.7011 1.5463 0.3239 0.8670 32.9089 0.2508 'International Tables Vol C 4.2.6.8 and 6.1.1.4'

loop_
_geom_angle_atom_site_label_1
_geom_angle_atom_site_label_2
_geom_angle_atom_site_label_3
_geom_angle
_geom_angle_publ_flag
O1 C2 N3 125.08(11) yes
O1 C2 C12 126.29(11) yes
N3 C2 C12 108.62(9) yes
C2 N3 C4 112.64(9) yes
C2 N3 H24 123.9 no
C4 N3 H24 122.1 no
N3 C4 C5 113.71(9) yes
N3 C4 C11 101.64(9) yes
C5 C4 C11 115.25(9) yes
N3 C4 H23 108.6 no
C5 C4 H23 107.6 no
C11 C4 H23 109.8 no
C4 C5 O6 110.41(9) yes
C4 C5 C8 113.32(9) yes
O6 C5 C8 110.18(9) yes
C4 C5 H22 106.2 no
O6 C5 H22 109.6 no
C8 C5 H22 107.0 no
C5 O6 H7 107.5 no
C5 C8 C9 109.51(10) yes
C5 C8 H20 109.1 no
C9 C8 H20 108.5 no
C5 C8 H21 110.8 no
C9 C8 H21 109.0 no
H20 C8 H21 109.9 no
C8 C9 C10 110.15(10) yes
C8 C9 H18 107.3 no
C10 C9 H18 112.5 no
C8 C9 H19 109.8 no
C10 C9 H19 109.7 no
H18 C9 H19 107.3 no
C9 C10 C11 113.22(10) yes
C9 C10 H16 110.9 no
C11 C10 H16 110.7 no
C9 C10 H17 108.7 no
C11 C10 H17 108.6 no
H16 C10 H17 104.3 no
C10 C11 C4 113.00(9) yes
C10 C11 C12 110.40(9) yes
C4 C11 C12 101.57(9) yes
C10 C11 H15 112.6 no
C4 C11 H15 109.1 no
C12 C11 H15 109.7 no
C11 C12 C2 103.30(9) yes
C11 C12 H13 110.6 no
C2 C12 H13 111.2 no
C11 C12 H14 114.0 no
C2 C12 H14 110.9 no
H13 C12 H14 107.0 no
H26 O25 H27 106.8 no

loop_
_geom_bond_atom_site_label_1
_geom_bond_atom_site_label_2
_geom_bond_distance
_geom_bond_publ_flag
O1 C2 1.2434(14) yes
C2 N3 1.3406(15) yes
C2 C12 1.5128(16) yes
N3 C4 1.4683(14) yes
N3 H24 0.822 no
C4 C5 1.5256(16) yes
C4 C11 1.5512(15) yes
C4 H23 0.990 no
C5 O6 1.4327(13) yes
C5 C8 1.5123(16) yes
C5 H22 0.996 no
O6 H7 0.832 no
C8 C9 1.5268(17) yes
C8 H20 0.989 no
C8 H21 0.959 no
C9 C10 1.5246(17) yes
C9 H18 0.979 no
C9 H19 0.958 no
C10 C11 1.5321(17) yes
C10 H16 0.999 no
C10 H17 0.994 no
C11 C12 1.5392(16) yes
C11 H15 1.029 no
C12 H13 0.997 no
C12 H14 1.024 no
O25 H26 0.840 no
O25 H27 0.845 no

loop_
_geom_hbond_atom_site_label_D
_geom_hbond_atom_site_label_H
_geom_hbond_atom_site_label_A
_geom_hbond_site_symmetry_A
_geom_hbond_angle_DHA
_geom_hbond_distance_DH
_geom_hbond_distance_HA
_geom_hbond_distance_DA
_geom_hbond_publ_flag
O6 H7 O25 3_645 171 0.83 1.93 2.7559(17) yes
C12 H13 O1 1_655 144 1.00 2.54 3.3949(17) yes
N3 H24 O1 2_566 160 0.82 2.17 2.9579(17) yes
O25 H26 O1 4_564 147 0.84 2.01 2.7600(17) yes
O25 H27 O6 3_555 160 0.85 2.07 2.8772(17) yes
